data_7713025
loop_
_publ_author_name
'Trang, Christina D. M.'
'Saal, Thomas'
'Inkpen , Michael Stephen'

_publ_section_title
;
 Methyldisulfide groups enable the direct connection of air-stable metal
 bis(terpyridine) complexes to gold surfaces
;
_journal_name_full 'Dalton Transactions'
_journal_paper_doi 10.1039/D3DT00955F
_journal_year 2023
_chemical_formula_moiety 'C16 H13 N3 S2'
_chemical_formula_sum 'C16 H13 N3 S2'
_chemical_formula_weight 311.41
_chemical_name_common tpySS
_chemical_name_systematic 4?-(methyldisulfide)-2,2?:6?,2??-terpyridine
_space_group_crystal_system monoclinic
_space_group_IT_number 14
_space_group_name_Hall '-P 2ybc'
_space_group_name_H-M_alt 'P 1 21/c 1'
_atom_sites_solution_hydrogens geom
_audit_update_record
;
2022-11-18 deposited with the CCDC.	2023-05-12 downloaded from the CCDC.
;
_cell_angle_alpha 90
_cell_angle_beta 96.1950(10)
_cell_angle_gamma 90
_cell_formula_units_Z 4
_cell_length_a 8.8399(2)
_cell_length_b 15.3680(3)
_cell_length_c 10.8169(2)
_cell_measurement_reflns_used 123
_cell_measurement_temperature 100.(2)
_cell_measurement_theta_max 37.8208
_cell_measurement_theta_min 8.4253
_cell_volume 1460.91(5)
_computing_cell_refinement 'APEX2 v2014.11-0 (Bruker AXS, 2014)'
_computing_data_collection 'Bruker Instrument Service v2012.12.0.3 (Bruker AXS, 2012'
_computing_data_reduction 'SAINT V8.34A (Bruker AXS, 2013)'
_computing_structure_refinement 'SHELXTL XL 2014/7 (Bruker AXS, 2014)'
_computing_structure_solution 'SHELXTL XT 2014/4 (Bruker AXS, 2014)'
_diffrn_ambient_temperature 100.(2)
_diffrn_detector_area_resol_mean 8.3333
_diffrn_measured_fraction_theta_full 0.999
_diffrn_measured_fraction_theta_max 0.998
_diffrn_measurement_device_type 'Bruker APEX II CCD'
_diffrn_measurement_method 'omega- and phi-scans'
_diffrn_radiation_monochromator 'multi-layer optics'
_diffrn_radiation_type 'CuK\a '
_diffrn_radiation_wavelength 1.54178
_diffrn_reflns_av_R_equivalents 0.0374
_diffrn_reflns_av_unetI/netI 0.0194
_diffrn_reflns_limit_h_max 10
_diffrn_reflns_limit_h_min -10
_diffrn_reflns_limit_k_max 17
_diffrn_reflns_limit_k_min -18
_diffrn_reflns_limit_l_max 12
_diffrn_reflns_limit_l_min -13
_diffrn_reflns_number 23417
_diffrn_reflns_theta_full 70.00
_diffrn_reflns_theta_max 70.13
_diffrn_reflns_theta_min 5.02
_diffrn_source 'IuS microsource'
_exptl_absorpt_coefficient_mu 3.260
_exptl_absorpt_correction_T_max 0.7533
_exptl_absorpt_correction_T_min 0.6179
_exptl_absorpt_correction_type multi-scan
_exptl_absorpt_process_details 'SADABS 2014/5 (Bruker AXS)'
_exptl_crystal_colour 'clear colourless'
_exptl_crystal_density_diffrn 1.416
_exptl_crystal_density_method 'not measured'
_exptl_crystal_description blade
_exptl_crystal_F_000 648
_exptl_crystal_size_max 0.254
_exptl_crystal_size_mid 0.146
_exptl_crystal_size_min 0.101
_refine_diff_density_max 0.366
_refine_diff_density_min -0.366
_refine_ls_extinction_method none
_refine_ls_goodness_of_fit_ref 1.075
_refine_ls_hydrogen_treatment constr
_refine_ls_matrix_type full
_refine_ls_number_parameters 191
_refine_ls_number_reflns 2773
_refine_ls_number_restraints 0
_refine_ls_restrained_S_all 1.075
_refine_ls_R_factor_all 0.0313
_refine_ls_R_factor_gt 0.0289
_refine_ls_shift/su_max 0.001
_refine_ls_shift/su_mean 0.000
_refine_ls_structure_factor_coef Fsqd
_refine_ls_weighting_details 'w=1/[\s^2^(Fo^2^)+(0.0420P)^2^+0.8770P] where P=(Fo^2^+2Fc^2^)/3'
_refine_ls_weighting_scheme calc
_refine_ls_wR_factor_gt 0.0797
_refine_ls_wR_factor_ref 0.0817
_reflns_number_gt 2572
_reflns_number_total 2773
_reflns_threshold_expression 'I > 2\s(I)'
_cod_data_source_file d3dt00955f2.cif
_cod_data_source_block C16H13N3S2
_cod_database_code 7713025

loop_
_space_group_symop_operation_xyz
'x, y, z'
'-x, y+1/2, -z+1/2'
'-x, -y, -z'
'x, -y-1/2, z-1/2'

loop_
_atom_site_type_symbol
_atom_site_label
_atom_site_fract_x
_atom_site_fract_y
_atom_site_fract_z
_atom_site_U_iso_or_equiv
_atom_site_adp_type
_atom_site_calc_flag
_atom_site_refinement_flags_adp
_atom_site_refinement_flags_occupancy
_atom_site_refinement_flags_posn
_atom_site_occupancy
_atom_site_disorder_assembly
_atom_site_disorder_group
S S1 0.30686(4) 0.34888(2) 0.96071(3) 0.01940(12) Uani d . . . 1 . .
N N1 0.79213(16) 0.20417(9) 0.80764(12) 0.0244(3) Uani d . . . 1 . .
C C1 0.9357(2) 0.17525(12) 0.81685(16) 0.0291(4) Uani d . . . 1 . .
H H1 0.9694 0.1385 0.885 0.035 Uiso calc U . R 1 . .
S S2 0.13829(4) 0.43912(3) 0.93292(4) 0.02319(12) Uani d . . . 1 . .
N N2 0.53198(14) 0.33019(8) 0.60116(11) 0.0139(3) Uani d . . . 1 . .
C C2 1.03814(19) 0.19562(11) 0.73305(17) 0.0263(4) Uani d . . . 1 . .
H H2 1.1403 0.1756 0.7455 0.032 Uiso calc U . R 1 . .
N N3 0.20601(14) 0.45834(8) 0.48334(12) 0.0166(3) Uani d . . . 1 . .
C C3 0.98813(18) 0.24588(10) 0.63074(16) 0.0223(3) Uani d . . . 1 . .
H H3 1.0548 0.2599 0.5704 0.027 Uiso calc U . R 1 . .
C C4 0.83855(17) 0.27554(10) 0.61757(14) 0.0177(3) Uani d . . . 1 . .
H H4 0.8004 0.3091 0.5472 0.021 Uiso calc U . R 1 . .
C C5 0.74595(17) 0.25501(9) 0.70971(13) 0.0161(3) Uani d . . . 1 . .
C C6 0.59178(16) 0.29399(9) 0.70842(14) 0.0146(3) Uani d . . . 1 . .
C C7 0.52231(17) 0.29754(9) 0.81798(14) 0.0161(3) Uani d . . . 1 . .
H H7 0.5675 0.2705 0.8919 0.019 Uiso calc U . R 1 . .
C C8 0.38487(17) 0.34183(9) 0.81600(14) 0.0158(3) Uani d . . . 1 . .
C C9 0.32142(16) 0.38002(9) 0.70658(14) 0.0157(3) Uani d . . . 1 . .
H H9 0.2274 0.4103 0.7032 0.019 Uiso calc U . R 1 . .
C C10 0.39934(16) 0.37286(9) 0.60119(14) 0.0141(3) Uani d . . . 1 . .
C C11 0.34102(16) 0.41775(9) 0.48344(14) 0.0144(3) Uani d . . . 1 . .
C C12 0.42590(16) 0.41943(9) 0.38180(14) 0.0155(3) Uani d . . . 1 . .
H H12 0.5205 0.3898 0.3846 0.019 Uiso calc U . R 1 . .
C C13 0.36879(18) 0.46543(10) 0.27663(14) 0.0185(3) Uani d . . . 1 . .
H H13 0.4236 0.4674 0.2058 0.022 Uiso calc U . R 1 . .
C C14 0.23080(18) 0.50852(10) 0.27604(14) 0.0194(3) Uani d . . . 1 . .
H H14 0.1899 0.541 0.2055 0.023 Uiso calc U . R 1 . .
C C15 0.15406(17) 0.50285(10) 0.38110(15) 0.0189(3) Uani d . . . 1 . .
H H15 0.0594 0.5322 0.3804 0.023 Uiso calc U . R 1 . .
C C16 0.2445(2) 0.53943(11) 0.93333(17) 0.0275(4) Uani d . . . 1 . .
H H16A 0.1754 0.5888 0.939 0.041 Uiso calc U . R 1 . .
H H16B 0.2932 0.5439 0.8564 0.041 Uiso calc U . R 1 . .
H H16C 0.3227 0.5401 1.0049 0.041 Uiso calc U . R 1 . .

loop_
_atom_site_aniso_label
_atom_site_aniso_U_11
_atom_site_aniso_U_22
_atom_site_aniso_U_33
_atom_site_aniso_U_12
_atom_site_aniso_U_13
_atom_site_aniso_U_23
S1 0.0197(2) 0.0222(2) 0.0176(2) 0.00639(14) 0.00766(14) 0.00464(14)
N1 0.0253(7) 0.0302(8) 0.0178(7) 0.0145(6) 0.0034(6) 0.0029(6)
C1 0.0297(9) 0.0366(10) 0.0206(8) 0.0191(8) 0.0003(7) 0.0009(7)
S2 0.0182(2) 0.0288(2) 0.0237(2) 0.00754(15) 0.00764(15) 0.00362(15)
N2 0.0130(6) 0.0134(6) 0.0152(6) 0.0004(4) 0.0011(5) -0.0013(5)
C2 0.0179(8) 0.0299(9) 0.0303(9) 0.0106(6) -0.0013(7) -0.0069(7)
N3 0.0133(6) 0.0165(6) 0.0197(6) 0.0002(5) -0.0007(5) -0.0011(5)
C3 0.0179(8) 0.0200(8) 0.0298(9) 0.0020(6) 0.0066(6) -0.0050(6)
C4 0.0168(7) 0.0157(7) 0.0207(8) 0.0019(6) 0.0021(6) -0.0013(6)
C5 0.0172(7) 0.0151(7) 0.0156(7) 0.0036(5) 0.0000(6) -0.0033(5)
C6 0.0149(7) 0.0125(6) 0.0161(7) 0.0004(5) 0.0012(6) -0.0012(5)
C7 0.0172(7) 0.0150(7) 0.0162(7) 0.0009(5) 0.0021(6) 0.0014(5)
C8 0.0150(7) 0.0147(7) 0.0182(7) -0.0011(5) 0.0046(6) -0.0006(5)
C9 0.0114(7) 0.0159(7) 0.0196(7) 0.0008(5) 0.0015(6) -0.0001(6)
C10 0.0126(7) 0.0130(6) 0.0164(7) -0.0015(5) 0.0005(5) -0.0019(5)
C11 0.0134(7) 0.0121(7) 0.0171(7) -0.0019(5) -0.0015(5) -0.0026(5)
C12 0.0136(7) 0.0149(7) 0.0177(7) -0.0012(5) 0.0005(5) -0.0025(5)
C13 0.0203(8) 0.0185(7) 0.0166(7) -0.0033(6) 0.0011(6) -0.0008(6)
C14 0.0205(8) 0.0175(7) 0.0187(8) -0.0018(6) -0.0043(6) 0.0017(6)
C15 0.0152(7) 0.0167(7) 0.0236(8) 0.0015(6) -0.0029(6) -0.0007(6)
C16 0.0358(10) 0.0207(8) 0.0283(9) 0.0082(7) 0.0142(7) 0.0069(7)

loop_
_atom_type_symbol
_atom_type_description
_atom_type_scat_dispersion_real
_atom_type_scat_dispersion_imag
_atom_type_scat_source
C C 0.0181 0.0091 'International Tables Vol C Tables 4.2.6.8 and 6.1.1.4'
H H 0.0000 0.0000 'International Tables Vol C Tables 4.2.6.8 and 6.1.1.4'
N N 0.0311 0.0180 'International Tables Vol C Tables 4.2.6.8 and 6.1.1.4'
S S 0.3331 0.5567 'International Tables Vol C Tables 4.2.6.8 and 6.1.1.4'

loop_
_geom_angle_atom_site_label_1
_geom_angle_atom_site_label_2
_geom_angle_atom_site_label_3
_geom_angle_site_symmetry_1
_geom_angle_site_symmetry_3
_geom_angle
_geom_angle_publ_flag
C8 S1 S2 . . 104.99(5) ?
C1 N1 C5 . . 117.17(14) ?
N1 C1 C2 . . 123.93(16) ?
N1 C1 H1 . . 118.0 ?
C2 C1 H1 . . 118.0 ?
C16 S2 S1 . . 102.07(6) ?
C6 N2 C10 . . 117.67(13) ?
C3 C2 C1 . . 118.38(15) ?
C3 C2 H2 . . 120.8 ?
C1 C2 H2 . . 120.8 ?
C15 N3 C11 . . 117.54(13) ?
C2 C3 C4 . . 118.90(15) ?
C2 C3 H3 . . 120.6 ?
C4 C3 H3 . . 120.6 ?
C3 C4 C5 . . 118.56(14) ?
C3 C4 H4 . . 120.7 ?
C5 C4 H4 . . 120.7 ?
N1 C5 C4 . . 122.95(14) ?
N1 C5 C6 . . 116.21(13) ?
C4 C5 C6 . . 120.72(13) ?
N2 C6 C7 . . 123.37(13) ?
N2 C6 C5 . . 116.74(13) ?
C7 C6 C5 . . 119.69(13) ?
C8 C7 C6 . . 118.07(14) ?
C8 C7 H7 . . 121.0 ?
C6 C7 H7 . . 121.0 ?
C9 C8 C7 . . 119.56(14) ?
C9 C8 S1 . . 124.48(11) ?
C7 C8 S1 . . 115.90(11) ?
C8 C9 C10 . . 118.28(13) ?
C8 C9 H9 . . 120.9 ?
C10 C9 H9 . . 120.9 ?
N2 C10 C9 . . 123.04(13) ?
N2 C10 C11 . . 116.55(13) ?
C9 C10 C11 . . 120.32(13) ?
N3 C11 C12 . . 122.84(13) ?
N3 C11 C10 . . 116.09(13) ?
C12 C11 C10 . . 121.04(13) ?
C13 C12 C11 . . 118.43(14) ?
C13 C12 H12 . . 120.8 ?
C11 C12 H12 . . 120.8 ?
C14 C13 C12 . . 119.26(14) ?
C14 C13 H13 . . 120.4 ?
C12 C13 H13 . . 120.4 ?
C13 C14 C15 . . 118.27(14) ?
C13 C14 H14 . . 120.9 ?
C15 C14 H14 . . 120.9 ?
N3 C15 C14 . . 123.66(14) ?
N3 C15 H15 . . 118.2 ?
C14 C15 H15 . . 118.2 ?
S2 C16 H16A . . 109.5 ?
S2 C16 H16B . . 109.5 ?
H16A C16 H16B . . 109.5 ?
S2 C16 H16C . . 109.5 ?
H16A C16 H16C . . 109.5 ?
H16B C16 H16C . . 109.5 ?

loop_
_geom_bond_atom_site_label_1
_geom_bond_atom_site_label_2
_geom_bond_site_symmetry_2
_geom_bond_distance
_geom_bond_publ_flag
S1 C8 . 1.7806(15) ?
S1 S2 . 2.0341(5) ?
N1 C1 . 1.339(2) ?
N1 C5 . 1.344(2) ?
C1 C2 . 1.384(3) ?
C1 H1 . 0.95 ?
S2 C16 . 1.8050(18) ?
N2 C6 . 1.3426(19) ?
N2 C10 . 1.3434(19) ?
C2 C3 . 1.382(2) ?
C2 H2 . 0.95 ?
N3 C15 . 1.339(2) ?
N3 C11 . 1.3467(19) ?
C3 C4 . 1.391(2) ?
C3 H3 . 0.95 ?
C4 C5 . 1.392(2) ?
C4 H4 . 0.95 ?
C5 C6 . 1.487(2) ?
C6 C7 . 1.393(2) ?
C7 C8 . 1.391(2) ?
C7 H7 . 0.95 ?
C8 C9 . 1.384(2) ?
C9 C10 . 1.398(2) ?
C9 H9 . 0.95 ?
C10 C11 . 1.491(2) ?
C11 C12 . 1.396(2) ?
C12 C13 . 1.387(2) ?
C12 H12 . 0.95 ?
C13 C14 . 1.387(2) ?
C13 H13 . 0.95 ?
C14 C15 . 1.388(2) ?
C14 H14 . 0.95 ?
C15 H15 . 0.95 ?
C16 H16A . 0.98 ?
C16 H16B . 0.98 ?
C16 H16C . 0.98 ?

loop_
_geom_torsion_atom_site_label_1
_geom_torsion_atom_site_label_2
_geom_torsion_atom_site_label_3
_geom_torsion_atom_site_label_4
_geom_torsion_site_symmetry_1
_geom_torsion_site_symmetry_2
_geom_torsion_site_symmetry_3
_geom_torsion_site_symmetry_4
_geom_torsion
_geom_torsion_publ_flag
C5 N1 C1 C2 . . . . 0.9(3) ?
N1 C1 C2 C3 . . . . -2.8(3) ?
C1 C2 C3 C4 . . . . 1.4(2) ?
C2 C3 C4 C5 . . . . 1.5(2) ?
C1 N1 C5 C4 . . . . 2.3(2) ?
C1 N1 C5 C6 . . . . -173.74(14) ?
C3 C4 C5 N1 . . . . -3.5(2) ?
C3 C4 C5 C6 . . . . 172.37(13) ?
C10 N2 C6 C7 . . . . 0.9(2) ?
C10 N2 C6 C5 . . . . -173.92(12) ?
N1 C5 C6 N2 . . . . -167.15(13) ?
C4 C5 C6 N2 . . . . 16.7(2) ?
N1 C5 C6 C7 . . . . 17.8(2) ?
C4 C5 C6 C7 . . . . -158.30(14) ?
N2 C6 C7 C8 . . . . -0.8(2) ?
C5 C6 C7 C8 . . . . 173.91(13) ?
C6 C7 C8 C9 . . . . 0.5(2) ?
C6 C7 C8 S1 . . . . -176.86(11) ?
S2 S1 C8 C9 . . . . -9.84(14) ?
S2 S1 C8 C7 . . . . 167.34(10) ?
C7 C8 C9 C10 . . . . -0.3(2) ?
S1 C8 C9 C10 . . . . 176.76(11) ?
C6 N2 C10 C9 . . . . -0.8(2) ?
C6 N2 C10 C11 . . . . 175.80(12) ?
C8 C9 C10 N2 . . . . 0.5(2) ?
C8 C9 C10 C11 . . . . -175.97(13) ?
C15 N3 C11 C12 . . . . -0.9(2) ?
C15 N3 C11 C10 . . . . 176.81(12) ?
N2 C10 C11 N3 . . . . 178.27(12) ?
C9 C10 C11 N3 . . . . -5.05(19) ?
N2 C10 C11 C12 . . . . -3.9(2) ?
C9 C10 C11 C12 . . . . 172.75(13) ?
N3 C11 C12 C13 . . . . 0.4(2) ?
C10 C11 C12 C13 . . . . -177.23(13) ?
C11 C12 C13 C14 . . . . 0.5(2) ?
C12 C13 C14 C15 . . . . -0.8(2) ?
C11 N3 C15 C14 . . . . 0.6(2) ?
C13 C14 C15 N3 . . . . 0.2(2) ?
